data_7159873
loop_
_publ_author_name
'Shaikh, Aijaz'
'Sahoo, Satyajit'
'Marder, Seth R.'
'Barlow, Stephen'
'Mohapatra, Swagat K.'

_publ_section_title
;
 Reductive dimerization of benzothiazolium salts.
;
_journal_issue 10
_journal_name_full 'Organic &amp; biomolecular chemistry'
_journal_page_first 2115
_journal_page_last 2123
_journal_paper_doi 10.1039/d3ob01871g
_journal_volume 22
_journal_year 2024
_chemical_formula_sum 'C30 H28 N2 O2 S2'
_chemical_formula_weight 512.66
_space_group_crystal_system monoclinic
_space_group_IT_number 14
_space_group_name_Hall '-P 2ybc'
_space_group_name_H-M_alt 'P 1 21/c 1'
_atom_sites_solution_hydrogens geom
_audit_creation_method SHELXL-2019/1
_audit_update_record
;
2023-09-08 deposited with the CCDC.	2024-01-24 downloaded from the CCDC.
;
_cell_angle_alpha 90
_cell_angle_beta 90.9870(10)
_cell_angle_gamma 90
_cell_formula_units_Z 8
_cell_length_a 8.3117(3)
_cell_length_b 40.3059(11)
_cell_length_c 15.5696(4)
_cell_measurement_reflns_used 9893
_cell_measurement_temperature 273(2)
_cell_measurement_theta_max 26.15
_cell_measurement_theta_min 2.45
_cell_volume 5215.2(3)
_computing_cell_refinement 'Bruker SAINT'
_computing_data_collection 'Bruker APEX2'
_computing_data_reduction 'Bruker SAINT'
_computing_molecular_graphics 'Bruker SHELXTL'
_computing_publication_material 'Bruker SHELXTL'
_computing_structure_refinement 'SHELXL-2019/1 (Sheldrick, 2019)'
_computing_structure_solution 'SHELXS-97 (Sheldrick 2008)'
_diffrn_ambient_temperature 273(2)
_diffrn_measured_fraction_theta_full 0.998
_diffrn_measured_fraction_theta_max 0.996
_diffrn_measurement_device_type 'Bruker APEX-II CCD'
_diffrn_measurement_method '\f and \w scans'
_diffrn_radiation_type MoK\a
_diffrn_radiation_wavelength 0.71073
_diffrn_reflns_av_R_equivalents 0.0635
_diffrn_reflns_av_unetI/netI 0.0573
_diffrn_reflns_Laue_measured_fraction_full 0.998
_diffrn_reflns_Laue_measured_fraction_max 0.996
_diffrn_reflns_limit_h_max 10
_diffrn_reflns_limit_h_min -10
_diffrn_reflns_limit_k_max 52
_diffrn_reflns_limit_k_min -51
_diffrn_reflns_limit_l_max 19
_diffrn_reflns_limit_l_min -20
_diffrn_reflns_number 47816
_diffrn_reflns_point_group_measured_fraction_full 0.998
_diffrn_reflns_point_group_measured_fraction_max 0.996
_diffrn_reflns_theta_full 25.242
_diffrn_reflns_theta_max 27.514
_diffrn_reflns_theta_min 2.451
_exptl_absorpt_coefficient_mu 0.235
_exptl_absorpt_correction_T_max 0.968
_exptl_absorpt_correction_T_min 0.948
_exptl_absorpt_correction_type multi-scan
_exptl_absorpt_process_details
;
Krause, L., Herbst-Irmer, R., Sheldrick G.M. & Stalke D.,
 J. Appl. Cryst. 48 (2015) 3-10
;
_exptl_crystal_colour Colourless
_exptl_crystal_density_diffrn 1.306
_exptl_crystal_description Block
_exptl_crystal_F_000 2160.0
_exptl_crystal_size_max 0.24
_exptl_crystal_size_mid 0.19
_exptl_crystal_size_min 0.14
_refine_diff_density_max 0.211
_refine_diff_density_min -0.304
_refine_diff_density_rms 0.045
_refine_ls_extinction_method none
_refine_ls_goodness_of_fit_ref 1.045
_refine_ls_hydrogen_treatment constr
_refine_ls_matrix_type full
_refine_ls_number_parameters 657
_refine_ls_number_reflns 11941
_refine_ls_number_restraints 0
_refine_ls_restrained_S_all 1.045
_refine_ls_R_factor_all 0.0991
_refine_ls_R_factor_gt 0.0484
_refine_ls_shift/su_max 0.001
_refine_ls_shift/su_mean 0.000
_refine_ls_structure_factor_coef Fsqd
_refine_ls_weighting_details 'w=1/[\s^2^(Fo^2^)+(0.0426P)^2^+1.8445P] where P=(Fo^2^+2Fc^2^)/3'
_refine_ls_weighting_scheme calc
_refine_ls_wR_factor_gt 0.1022
_refine_ls_wR_factor_ref 0.1304
_reflns_Friedel_coverage 0.000
_reflns_number_gt 7412
_reflns_number_total 11983
_reflns_threshold_expression 'I > 2\s(I)'
_cod_data_source_file d3ob01871g2.cif
_cod_data_source_block 4_OMe_MBT2
_cod_depositor_comments
;
The following automatic conversions were performed:

data item '_exptl_absorpt_correction_type' value 'Multi-scan' was
changed to 'multi-scan' in accordance with the
/home/data/users/saulius/crontab/automatic-downloads/current/RSC/lib/dictionaries/cif_core.dic
dictionary named 'cif_core.dic' version 2.4.2 last updated on
2011-04-26.

Automatic conversion script
Id: cif_fix_values 8170 2020-07-09 18:12:32Z antanas 
;
_cod_original_sg_symbol_H-M 'P 21/c'
_cod_database_code 7159873
_shelx_shelxl_version_number 2019/1
_shelx_space_group_comment
;
The symmetry employed for this shelxl refinement is uniquely defined
by the following loop, which should always be used as a source of
symmetry information in preference to the above space-group names.
They are only intended as comments.
;

loop_
_space_group_symop_operation_xyz
'x, y, z'
'-x, y+1/2, -z+1/2'
'-x, -y, -z'
'x, -y-1/2, z-1/2'

loop_
_atom_site_label
_atom_site_type_symbol
_atom_site_fract_x
_atom_site_fract_y
_atom_site_fract_z
_atom_site_U_iso_or_equiv
_atom_site_adp_type
_atom_site_occupancy
_atom_site_site_symmetry_order
_atom_site_calc_flag
_atom_site_refinement_flags_posn
_atom_site_refinement_flags_adp
_atom_site_refinement_flags_occupancy
_atom_site_disorder_assembly
_atom_site_disorder_group
S4 S 0.28048(7) 0.53206(2) 0.78736(4) 0.04478(15) Uani 1 1 d . . . . .
S2 S 0.33659(7) 0.71817(2) 0.28433(4) 0.04763(16) Uani 1 1 d . . . . .
S3 S -0.22762(7) 0.54971(2) 0.71337(4) 0.05283(17) Uani 1 1 d . . . . .
S1 S 0.84259(8) 0.70243(2) 0.20984(4) 0.05491(18) Uani 1 1 d . . . . .
O4 O 0.0003(2) 0.67837(4) 0.93138(13) 0.0675(5) Uani 1 1 d . . . . .
O2 O 0.6632(2) 0.57769(4) 0.45130(13) 0.0687(5) Uani 1 1 d . . . . .
O1 O 0.3705(2) 0.58021(4) 0.06689(13) 0.0701(5) Uani 1 1 d . . . . .
N3 N 0.0702(2) 0.51692(4) 0.65599(12) 0.0429(4) Uani 1 1 d . . . . .
N1 N 0.5357(2) 0.73173(4) 0.15081(12) 0.0441(5) Uani 1 1 d . . . . .
N2 N 0.6723(2) 0.72962(4) 0.34168(12) 0.0453(5) Uani 1 1 d . . . . .
N4 N -0.0509(2) 0.52430(4) 0.84698(12) 0.0440(5) Uani 1 1 d . . . . .
O3 O 0.2456(3) 0.66440(5) 0.54437(15) 0.0895(7) Uani 1 1 d . . . . .
C37 C 0.1029(3) 0.54351(5) 0.71738(14) 0.0398(5) Uani 1 1 d . . . . .
C60 C -0.0397(3) 0.54975(5) 0.78049(14) 0.0398(5) Uani 1 1 d . . . . .
C6 C 0.6639(3) 0.75416(6) 0.15120(14) 0.0440(5) Uani 1 1 d . . . . .
C52 C -0.0295(3) 0.58416(5) 0.82199(14) 0.0416(5) Uani 1 1 d . . . . .
C21 C 0.5785(3) 0.75849(5) 0.33851(14) 0.0432(5) Uani 1 1 d . . . . .
C55 C -0.0044(3) 0.64674(6) 0.89946(16) 0.0487(6) Uani 1 1 d . . . . .
C51 C 0.0355(3) 0.49447(5) 0.84639(14) 0.0427(5) Uani 1 1 d . . . . .
C7 C 0.5111(3) 0.70636(5) 0.21645(14) 0.0408(5) Uani 1 1 d . . . . .
C38 C 0.1475(3) 0.57521(5) 0.66871(14) 0.0438(5) Uani 1 1 d . . . . .
C8 C 0.4682(3) 0.67321(5) 0.17369(15) 0.0437(5) Uani 1 1 d . . . . .
C23 C 0.6624(3) 0.66924(5) 0.32622(15) 0.0440(5) Uani 1 1 d . . . . .
C57 C 0.0438(3) 0.58816(6) 0.90174(15) 0.0467(6) Uani 1 1 d . . . . .
H57 H 0.085365 0.569683 0.930215 0.056 Uiso 1 1 calc R U . . .
C22 C 0.6601(3) 0.70256(5) 0.27891(14) 0.0411(5) Uani 1 1 d . . . . .
C56 C 0.0568(3) 0.61916(6) 0.94026(16) 0.0516(6) Uani 1 1 d . . . . .
H56 H 0.107115 0.621241 0.993816 0.062 Uiso 1 1 calc R U . . .
C36 C -0.0628(3) 0.49559(6) 0.65932(14) 0.0433(5) Uani 1 1 d . . . . .
C53 C -0.0905(3) 0.61245(6) 0.78154(15) 0.0507(6) Uani 1 1 d . . . . .
H53 H -0.140402 0.610512 0.727859 0.061 Uiso 1 1 calc R U . . .
C13 C 0.3658(3) 0.65023(6) 0.21155(16) 0.0504(6) Uani 1 1 d . . . . .
H13 H 0.316988 0.655577 0.263047 0.060 Uiso 1 1 calc R U . . .
C39 C 0.2604(3) 0.59788(6) 0.70020(16) 0.0532(6) Uani 1 1 d . . . . .
H39 H 0.316164 0.593287 0.751109 0.064 Uiso 1 1 calc R U . . .
C46 C 0.1974(3) 0.49473(5) 0.82299(14) 0.0434(5) Uani 1 1 d . . . . .
C28 C 0.5874(3) 0.66598(6) 0.40421(15) 0.0493(6) Uani 1 1 d . . . . .
H28 H 0.538093 0.684432 0.428164 0.059 Uiso 1 1 calc R U . . .
C16 C 0.4152(3) 0.75671(6) 0.31569(15) 0.0465(6) Uani 1 1 d . . . . .
C1 C 0.8185(3) 0.74330(6) 0.17504(15) 0.0489(6) Uani 1 1 d . . . . .
C54 C -0.0782(3) 0.64320(6) 0.81955(16) 0.0533(6) Uani 1 1 d . . . . .
H54 H -0.119839 0.661734 0.791373 0.064 Uiso 1 1 calc R U . . .
C11 C 0.4064(3) 0.61130(6) 0.09799(16) 0.0527(6) Uani 1 1 d . . . . .
C26 C 0.6582(3) 0.60847(6) 0.41393(16) 0.0522(6) Uani 1 1 d . . . . .
C5 C 0.6461(3) 0.78700(6) 0.12339(16) 0.0546(6) Uani 1 1 d . . . . .
H5 H 0.544822 0.794902 0.107360 0.065 Uiso 1 1 calc R U . . .
C9 C 0.5355(3) 0.66434(6) 0.09624(15) 0.0510(6) Uani 1 1 d . . . . .
H9 H 0.601631 0.679381 0.068496 0.061 Uiso 1 1 calc R U . . .
C45 C 0.2062(3) 0.50633(6) 0.60410(16) 0.0541(6) Uani 1 1 d . . . . .
H45A H 0.262346 0.488611 0.632880 0.081 Uiso 1 1 calc R U . . .
H45B H 0.278072 0.524678 0.596287 0.081 Uiso 1 1 calc R U . . .
H45C H 0.167210 0.498747 0.549114 0.081 Uiso 1 1 calc R U . . .
C27 C 0.5833(3) 0.63593(6) 0.44800(16) 0.0544(6) Uani 1 1 d . . . . .
H27 H 0.530387 0.634340 0.499987 0.065 Uiso 1 1 calc R U . . .
C10 C 0.5067(3) 0.63360(6) 0.05898(16) 0.0569(7) Uani 1 1 d . . . . .
H10 H 0.555315 0.628071 0.007557 0.068 Uiso 1 1 calc R U . . .
C20 C 0.6417(3) 0.78926(6) 0.36248(16) 0.0528(6) Uani 1 1 d . . . . .
H20 H 0.750116 0.791127 0.377366 0.063 Uiso 1 1 calc R U . . .
C24 C 0.7371(3) 0.64106(6) 0.29317(17) 0.0561(7) Uani 1 1 d . . . . .
H24 H 0.788748 0.642389 0.240780 0.067 Uiso 1 1 calc R U . . .
C31 C -0.2124(3) 0.50804(6) 0.68361(15) 0.0477(6) Uani 1 1 d . . . . .
C15 C 0.3944(3) 0.74042(7) 0.09835(17) 0.0599(7) Uani 1 1 d . . . . .
H15A H 0.341486 0.759201 0.123163 0.090 Uiso 1 1 calc R U . . .
H15B H 0.321597 0.721933 0.096196 0.090 Uiso 1 1 calc R U . . .
H15C H 0.427259 0.745831 0.041223 0.090 Uiso 1 1 calc R U . . .
C42 C 0.0973(4) 0.61230(7) 0.54874(17) 0.0658(8) Uani 1 1 d . . . . .
H42 H 0.041807 0.617043 0.497824 0.079 Uiso 1 1 calc R U . . .
C12 C 0.3353(3) 0.61986(6) 0.17449(16) 0.0554(6) Uani 1 1 d . . . . .
H12 H 0.266532 0.604993 0.201026 0.066 Uiso 1 1 calc R U . . .
C41 C 0.2080(4) 0.63442(7) 0.5819(2) 0.0651(8) Uani 1 1 d . . . . .
C43 C 0.0691(3) 0.58276(6) 0.59214(15) 0.0543(6) Uani 1 1 d . . . . .
H43 H -0.004456 0.567677 0.569038 0.065 Uiso 1 1 calc R U . . .
C35 C -0.0533(3) 0.46229(6) 0.63546(16) 0.0539(6) Uani 1 1 d . . . . .
H35 H 0.044466 0.453481 0.618333 0.065 Uiso 1 1 calc R U . . .
C17 C 0.3192(3) 0.78484(6) 0.31789(18) 0.0605(7) Uani 1 1 d . . . . .
H17 H 0.210922 0.783365 0.302371 0.073 Uiso 1 1 calc R U . . .
C25 C 0.7355(3) 0.61140(6) 0.33670(18) 0.0611(7) Uani 1 1 d . . . . .
H25 H 0.787371 0.593063 0.313734 0.073 Uiso 1 1 calc R U . . .
C47 C 0.2878(3) 0.46577(6) 0.82712(16) 0.0561(6) Uani 1 1 d . . . . .
H47 H 0.395098 0.466075 0.811167 0.067 Uiso 1 1 calc R U . . .
C50 C -0.0323(3) 0.46453(6) 0.87216(16) 0.0545(6) Uani 1 1 d . . . . .
H50 H -0.140277 0.463722 0.886739 0.065 Uiso 1 1 calc R U . . .
C59 C -0.1966(3) 0.52519(7) 0.89841(18) 0.0616(7) Uani 1 1 d . . . . .
H59A H -0.279176 0.512192 0.870726 0.092 Uiso 1 1 calc R U . . .
H59B H -0.232598 0.547710 0.903801 0.092 Uiso 1 1 calc R U . . .
H59C H -0.173443 0.516248 0.954419 0.092 Uiso 1 1 calc R U . . .
C30 C 0.8221(3) 0.73096(7) 0.39191(18) 0.0625(7) Uani 1 1 d . . . . .
H30A H 0.900177 0.743744 0.361520 0.094 Uiso 1 1 calc R U . . .
H30B H 0.862126 0.708861 0.400805 0.094 Uiso 1 1 calc R U . . .
H30C H 0.802396 0.741149 0.446464 0.094 Uiso 1 1 calc R U . . .
C2 C 0.9490(3) 0.76454(7) 0.17120(17) 0.0624(7) Uani 1 1 d . . . . .
H2 H 1.050678 0.757048 0.187818 0.075 Uiso 1 1 calc R U . . .
C40 C 0.2908(4) 0.62714(6) 0.65685(19) 0.0645(8) Uani 1 1 d . . . . .
H40 H 0.367396 0.641915 0.678415 0.077 Uiso 1 1 calc R U . . .
C19 C 0.5440(4) 0.81697(7) 0.36421(18) 0.0643(7) Uani 1 1 d . . . . .
H19 H 0.587847 0.837339 0.380090 0.077 Uiso 1 1 calc R U . . .
C49 C 0.0598(4) 0.43613(6) 0.87614(17) 0.0635(7) Uani 1 1 d . . . . .
H49 H 0.012918 0.416353 0.893620 0.076 Uiso 1 1 calc R U . . .
C4 C 0.7785(4) 0.80779(7) 0.11962(18) 0.0682(8) Uani 1 1 d . . . . .
H4 H 0.765190 0.829563 0.101055 0.082 Uiso 1 1 calc R U . . .
C32 C -0.3458(3) 0.48743(7) 0.68548(18) 0.0643(7) Uani 1 1 d . . . . .
H32 H -0.444003 0.495869 0.703043 0.077 Uiso 1 1 calc R U . . .
C18 C 0.3830(4) 0.81497(7) 0.34288(19) 0.0688(8) Uani 1 1 d . . . . .
H18 H 0.318039 0.833718 0.345288 0.083 Uiso 1 1 calc R U . . .
C48 C 0.2191(4) 0.43645(6) 0.85484(18) 0.0647(8) Uani 1 1 d . . . . .
H48 H 0.280317 0.417192 0.858965 0.078 Uiso 1 1 calc R U . . .
C34 C -0.1879(4) 0.44241(7) 0.63715(19) 0.0702(8) Uani 1 1 d . . . . .
H34 H -0.179506 0.420226 0.621384 0.084 Uiso 1 1 calc R U . . .
C3 C 0.9294(4) 0.79664(8) 0.14300(19) 0.0721(8) Uani 1 1 d . . . . .
H3 H 1.017734 0.810730 0.139746 0.086 Uiso 1 1 calc R U . . .
C29 C 0.5651(4) 0.57232(7) 0.5240(2) 0.0818(10) Uani 1 1 d . . . . .
H29A H 0.601165 0.586319 0.570353 0.123 Uiso 1 1 calc R U . . .
H29B H 0.572716 0.549511 0.541318 0.123 Uiso 1 1 calc R U . . .
H29C H 0.455315 0.577521 0.509356 0.123 Uiso 1 1 calc R U . . .
C33 C -0.3347(4) 0.45471(8) 0.6617(2) 0.0756(9) Uani 1 1 d . . . . .
H33 H -0.424959 0.441070 0.662213 0.091 Uiso 1 1 calc R U . . .
C58 C 0.0669(4) 0.68292(8) 1.0150(2) 0.0885(10) Uani 1 1 d . . . . .
H58A H 0.009755 0.669416 1.055091 0.133 Uiso 1 1 calc R U . . .
H58B H 0.057865 0.705826 1.031150 0.133 Uiso 1 1 calc R U . . .
H58C H 0.178306 0.676605 1.015435 0.133 Uiso 1 1 calc R U . . .
C14 C 0.4448(4) 0.56986(8) -0.0103(2) 0.0845(10) Uani 1 1 d . . . . .
H14A H 0.414812 0.584699 -0.056047 0.127 Uiso 1 1 calc R U . . .
H14B H 0.410015 0.547783 -0.024489 0.127 Uiso 1 1 calc R U . . .
H14C H 0.559553 0.570097 -0.002367 0.127 Uiso 1 1 calc R U . . .
C44 C 0.1616(5) 0.67271(9) 0.4666(2) 0.1169(16) Uani 1 1 d . . . . .
H44A H 0.185160 0.656542 0.423351 0.175 Uiso 1 1 calc R U . . .
H44B H 0.195167 0.694242 0.447614 0.175 Uiso 1 1 calc R U . . .
H44C H 0.047945 0.672937 0.476609 0.175 Uiso 1 1 calc R U . . .

loop_
_atom_site_aniso_label
_atom_site_aniso_U_11
_atom_site_aniso_U_22
_atom_site_aniso_U_33
_atom_site_aniso_U_23
_atom_site_aniso_U_13
_atom_site_aniso_U_12
S4 0.0368(3) 0.0488(3) 0.0487(3) 0.0023(3) -0.0029(3) 0.0012(2)
S2 0.0365(3) 0.0531(3) 0.0534(4) -0.0027(3) 0.0042(3) -0.0038(3)
S3 0.0412(3) 0.0603(4) 0.0566(4) -0.0092(3) -0.0090(3) 0.0124(3)
S1 0.0398(3) 0.0641(4) 0.0610(4) 0.0046(3) 0.0090(3) 0.0050(3)
O4 0.0722(13) 0.0486(10) 0.0812(14) -0.0184(9) -0.0096(11) 0.0064(9)
O2 0.0819(14) 0.0525(10) 0.0715(13) 0.0162(9) -0.0054(11) 0.0065(9)
O1 0.0819(14) 0.0547(11) 0.0735(13) -0.0178(10) -0.0033(11) -0.0054(10)
N3 0.0409(11) 0.0465(10) 0.0413(11) -0.0079(8) 0.0037(8) 0.0025(8)
N1 0.0392(11) 0.0488(11) 0.0442(11) 0.0066(9) -0.0047(9) -0.0065(9)
N2 0.0429(11) 0.0463(11) 0.0462(11) 0.0002(9) -0.0086(9) -0.0005(9)
N4 0.0418(11) 0.0479(11) 0.0425(11) 0.0016(9) 0.0080(9) 0.0028(9)
O3 0.1065(17) 0.0629(12) 0.1008(17) 0.0363(12) 0.0486(14) 0.0234(12)
C37 0.0406(12) 0.0422(12) 0.0366(12) -0.0016(9) -0.0011(10) 0.0035(10)
C60 0.0379(12) 0.0439(12) 0.0375(12) -0.0015(10) -0.0020(9) 0.0065(10)
C6 0.0458(14) 0.0506(13) 0.0356(12) 0.0012(10) 0.0030(10) -0.0081(11)
C52 0.0420(13) 0.0429(12) 0.0400(13) -0.0027(10) 0.0008(10) 0.0069(10)
C21 0.0445(13) 0.0469(13) 0.0384(13) -0.0008(10) 0.0019(10) -0.0016(10)
C55 0.0483(14) 0.0437(13) 0.0543(15) -0.0081(11) 0.0034(12) 0.0036(11)
C51 0.0486(14) 0.0439(12) 0.0355(12) -0.0003(10) -0.0005(10) 0.0016(10)
C7 0.0378(12) 0.0465(12) 0.0381(12) 0.0032(10) 0.0010(10) -0.0011(10)
C38 0.0492(14) 0.0448(12) 0.0374(12) 0.0027(10) 0.0040(10) 0.0057(11)
C8 0.0421(13) 0.0476(13) 0.0413(13) -0.0008(10) -0.0022(10) -0.0047(10)
C23 0.0436(13) 0.0461(13) 0.0423(13) -0.0003(10) -0.0040(11) 0.0047(10)
C57 0.0504(14) 0.0480(13) 0.0416(13) 0.0019(10) -0.0030(11) 0.0065(11)
C22 0.0376(12) 0.0470(12) 0.0388(13) 0.0004(10) 0.0016(10) 0.0015(10)
C56 0.0577(16) 0.0547(14) 0.0421(14) -0.0043(11) -0.0058(12) 0.0004(12)
C36 0.0424(13) 0.0512(13) 0.0362(12) -0.0034(10) -0.0042(10) 0.0005(10)
C53 0.0581(16) 0.0523(14) 0.0416(13) -0.0039(11) -0.0057(11) 0.0132(12)
C13 0.0542(15) 0.0518(14) 0.0454(14) -0.0041(11) 0.0059(12) -0.0095(12)
C39 0.0605(16) 0.0501(14) 0.0493(15) 0.0036(12) 0.0046(12) -0.0022(12)
C46 0.0449(13) 0.0478(13) 0.0374(12) 0.0017(10) -0.0041(10) 0.0050(10)
C28 0.0572(16) 0.0489(13) 0.0418(14) 0.0004(11) 0.0018(12) 0.0052(11)
C16 0.0429(14) 0.0531(14) 0.0435(13) -0.0026(11) 0.0031(11) -0.0013(11)
C1 0.0408(14) 0.0602(15) 0.0459(14) -0.0008(11) 0.0082(11) -0.0075(11)
C54 0.0599(16) 0.0459(13) 0.0541(16) 0.0010(12) -0.0016(13) 0.0150(12)
C11 0.0568(16) 0.0470(14) 0.0540(16) -0.0041(12) -0.0092(13) -0.0013(12)
C26 0.0577(16) 0.0458(13) 0.0527(15) 0.0061(11) -0.0107(12) 0.0032(11)
C5 0.0620(17) 0.0558(15) 0.0458(15) 0.0054(12) -0.0011(12) -0.0086(12)
C9 0.0562(16) 0.0530(14) 0.0439(14) 0.0016(11) 0.0051(12) -0.0052(12)
C45 0.0517(15) 0.0606(15) 0.0505(15) -0.0100(12) 0.0116(12) 0.0025(12)
C27 0.0612(16) 0.0562(15) 0.0458(14) 0.0051(12) 0.0015(12) 0.0020(12)
C10 0.0666(17) 0.0609(16) 0.0433(14) -0.0050(12) 0.0030(13) 0.0041(13)
C20 0.0533(15) 0.0551(15) 0.0499(15) -0.0083(12) 0.0013(12) -0.0059(12)
C24 0.0655(17) 0.0528(14) 0.0503(15) 0.0022(12) 0.0084(13) 0.0107(13)
C31 0.0407(13) 0.0580(14) 0.0441(14) -0.0078(11) -0.0058(11) 0.0016(11)
C15 0.0538(16) 0.0657(16) 0.0597(17) 0.0129(13) -0.0163(13) -0.0082(13)
C42 0.081(2) 0.0709(18) 0.0457(15) 0.0165(14) 0.0121(14) 0.0269(16)
C12 0.0577(16) 0.0536(15) 0.0549(16) -0.0011(12) 0.0038(13) -0.0120(12)
C41 0.078(2) 0.0516(15) 0.0673(19) 0.0167(14) 0.0330(16) 0.0162(15)
C43 0.0632(17) 0.0569(15) 0.0428(14) 0.0014(12) 0.0047(12) 0.0112(12)
C35 0.0576(16) 0.0542(15) 0.0498(15) -0.0103(12) 0.0000(12) -0.0002(12)
C17 0.0482(16) 0.0637(17) 0.0696(18) -0.0092(14) 0.0035(13) 0.0095(13)
C25 0.0713(19) 0.0511(15) 0.0610(17) -0.0022(13) 0.0031(14) 0.0154(13)
C47 0.0561(16) 0.0576(15) 0.0544(16) 0.0045(12) -0.0022(12) 0.0132(12)
C50 0.0624(17) 0.0534(14) 0.0478(15) 0.0044(12) 0.0051(12) -0.0068(13)
C59 0.0551(16) 0.0687(17) 0.0618(17) -0.0013(13) 0.0229(14) 0.0020(13)
C30 0.0562(16) 0.0704(17) 0.0601(17) -0.0012(14) -0.0207(13) -0.0007(13)
C2 0.0490(16) 0.0804(19) 0.0580(17) 0.0021(14) 0.0049(13) -0.0160(14)
C40 0.075(2) 0.0488(15) 0.0699(19) 0.0038(14) 0.0187(16) -0.0031(13)
C19 0.072(2) 0.0513(15) 0.0700(19) -0.0167(13) 0.0097(15) -0.0036(14)
C49 0.089(2) 0.0466(15) 0.0553(17) 0.0077(12) 0.0025(15) -0.0061(14)
C4 0.087(2) 0.0576(16) 0.0602(18) 0.0081(14) 0.0011(16) -0.0226(16)
C32 0.0447(15) 0.0812(19) 0.0670(18) -0.0132(15) -0.0023(13) -0.0048(14)
C18 0.069(2) 0.0569(16) 0.080(2) -0.0146(15) 0.0094(16) 0.0121(14)
C48 0.086(2) 0.0464(15) 0.0614(18) 0.0059(13) -0.0057(16) 0.0166(14)
C34 0.080(2) 0.0574(16) 0.073(2) -0.0204(15) 0.0009(17) -0.0132(15)
C3 0.066(2) 0.084(2) 0.0658(19) 0.0042(16) 0.0038(16) -0.0354(17)
C29 0.109(3) 0.0699(19) 0.066(2) 0.0257(16) -0.0065(19) 0.0029(18)
C33 0.062(2) 0.081(2) 0.083(2) -0.0219(17) 0.0003(16) -0.0217(16)
C58 0.099(3) 0.076(2) 0.090(2) -0.0398(18) -0.018(2) 0.0071(18)
C14 0.093(2) 0.082(2) 0.077(2) -0.0348(18) -0.0096(19) 0.0070(18)
C44 0.137(4) 0.111(3) 0.104(3) 0.070(2) 0.047(3) 0.043(3)

loop_
_atom_type_symbol
_atom_type_description
_atom_type_scat_dispersion_real
_atom_type_scat_dispersion_imag
_atom_type_scat_source
C C 0.0033 0.0016 'International Tables Vol C Tables 4.2.6.8 and 6.1.1.4'
H H 0.0000 0.0000 'International Tables Vol C Tables 4.2.6.8 and 6.1.1.4'
N N 0.0061 0.0033 'International Tables Vol C Tables 4.2.6.8 and 6.1.1.4'
O O 0.0106 0.0060 'International Tables Vol C Tables 4.2.6.8 and 6.1.1.4'
S S 0.1246 0.1234 'International Tables Vol C Tables 4.2.6.8 and 6.1.1.4'

loop_
_geom_angle_atom_site_label_1
_geom_angle_atom_site_label_2
_geom_angle_atom_site_label_3
_geom_angle
_geom_angle_site_symmetry_1
_geom_angle_site_symmetry_3
_geom_angle_publ_flag
C46 S4 C37 94.87(10) . . ?
C16 S2 C7 95.38(10) . . ?
C31 S3 C60 94.91(10) . . ?
C1 S1 C22 94.92(10) . . ?
C55 O4 C58 117.5(2) . . ?
C26 O2 C29 117.5(2) . . ?
C11 O1 C14 118.0(2) . . ?
C36 N3 C37 124.35(18) . . ?
C36 N3 C45 117.27(18) . . ?
C37 N3 C45 116.05(18) . . ?
C6 N1 C15 116.92(19) . . ?
C6 N1 C7 124.42(18) . . ?
C15 N1 C7 115.93(18) . . ?
C21 N2 C30 117.19(19) . . ?
C21 N2 C22 124.18(18) . . ?
C30 N2 C22 115.69(19) . . ?
C51 N4 C60 124.00(18) . . ?
C51 N4 C59 116.96(19) . . ?
C60 N4 C59 115.70(18) . . ?
C41 O3 C44 117.0(3) . . ?
N3 C37 C38 109.40(17) . . ?
N3 C37 C60 113.15(18) . . ?
C38 C37 C60 111.47(17) . . ?
N3 C37 S4 109.61(14) . . ?
C38 C37 S4 107.30(15) . . ?
C60 C37 S4 105.67(14) . . ?
N4 C60 C52 109.89(17) . . ?
N4 C60 C37 112.83(17) . . ?
C52 C60 C37 111.82(18) . . ?
N4 C60 S3 109.49(15) . . ?
C52 C60 S3 106.09(14) . . ?
C37 C60 S3 106.43(14) . . ?
N1 C6 C5 122.3(2) . . ?
N1 C6 C1 119.6(2) . . ?
C5 C6 C1 118.0(2) . . ?
C57 C52 C53 117.5(2) . . ?
C57 C52 C60 120.31(19) . . ?
C53 C52 C60 122.2(2) . . ?
C20 C21 C16 118.2(2) . . ?
C20 C21 N2 121.5(2) . . ?
C16 C21 N2 120.2(2) . . ?
O4 C55 C56 125.3(2) . . ?
O4 C55 C54 115.6(2) . . ?
C56 C55 C54 119.1(2) . . ?
C50 C51 N4 122.1(2) . . ?
C50 C51 C46 118.5(2) . . ?
N4 C51 C46 119.3(2) . . ?
N1 C7 C8 109.90(18) . . ?
N1 C7 C22 112.52(17) . . ?
C8 C7 C22 111.08(18) . . ?
N1 C7 S2 109.64(15) . . ?
C8 C7 S2 106.87(15) . . ?
C22 C7 S2 106.62(15) . . ?
C43 C38 C39 117.6(2) . . ?
C43 C38 C37 119.7(2) . . ?
C39 C38 C37 122.6(2) . . ?
C9 C8 C13 117.1(2) . . ?
C9 C8 C7 120.6(2) . . ?
C13 C8 C7 122.3(2) . . ?
C28 C23 C24 117.2(2) . . ?
C28 C23 C22 120.3(2) . . ?
C24 C23 C22 122.5(2) . . ?
C52 C57 C56 121.5(2) . . ?
N2 C22 C23 109.35(18) . . ?
N2 C22 C7 112.68(17) . . ?
C23 C22 C7 112.75(18) . . ?
N2 C22 S1 109.68(15) . . ?
C23 C22 S1 105.66(15) . . ?
C7 C22 S1 106.41(14) . . ?
C55 C56 C57 120.2(2) . . ?
C35 C36 C31 118.2(2) . . ?
C35 C36 N3 122.1(2) . . ?
C31 C36 N3 119.7(2) . . ?
C54 C53 C52 121.3(2) . . ?
C12 C13 C8 121.5(2) . . ?
C40 C39 C38 121.0(3) . . ?
C47 C46 C51 120.2(2) . . ?
C47 C46 S4 121.42(19) . . ?
C51 C46 S4 118.37(17) . . ?
C23 C28 C27 121.9(2) . . ?
C17 C16 C21 120.5(2) . . ?
C17 C16 S2 121.31(19) . . ?
C21 C16 S2 118.17(18) . . ?
C2 C1 C6 120.7(2) . . ?
C2 C1 S1 120.8(2) . . ?
C6 C1 S1 118.51(17) . . ?
C53 C54 C55 120.5(2) . . ?
O1 C11 C10 124.8(2) . . ?
O1 C11 C12 115.9(2) . . ?
C10 C11 C12 119.3(2) . . ?
O2 C26 C25 115.9(2) . . ?
O2 C26 C27 125.0(2) . . ?
C25 C26 C27 119.1(2) . . ?
C4 C5 C6 120.3(3) . . ?
C8 C9 C10 121.7(2) . . ?
C26 C27 C28 119.7(2) . . ?
C11 C10 C9 120.0(2) . . ?
C19 C20 C21 120.4(2) . . ?
C25 C24 C23 121.2(2) . . ?
C32 C31 C36 120.4(2) . . ?
C32 C31 S3 120.57(19) . . ?
C36 C31 S3 119.05(18) . . ?
C41 C42 C43 119.3(3) . . ?
C13 C12 C11 120.4(2) . . ?
C42 C41 C40 120.1(2) . . ?
C42 C41 O3 124.3(3) . . ?
C40 C41 O3 115.6(3) . . ?
C38 C43 C42 121.8(3) . . ?
C34 C35 C36 120.3(3) . . ?
C18 C17 C16 120.6(3) . . ?
C24 C25 C26 120.9(2) . . ?
C48 C47 C46 120.4(3) . . ?
C49 C50 C51 120.3(3) . . ?
C3 C2 C1 120.5(3) . . ?
C41 C40 C39 120.1(3) . . ?
C18 C19 C20 121.2(3) . . ?
C48 C49 C50 121.3(2) . . ?
C3 C4 C5 120.8(3) . . ?
C33 C32 C31 120.8(3) . . ?
C19 C18 C17 119.2(3) . . ?
C49 C48 C47 119.3(2) . . ?
C35 C34 C33 121.3(3) . . ?
C2 C3 C4 119.6(3) . . ?
C32 C33 C34 119.0(3) . . ?

loop_
_geom_bond_atom_site_label_1
_geom_bond_atom_site_label_2
_geom_bond_distance
_geom_bond_site_symmetry_2
_geom_bond_publ_flag
S4 C46 1.750(2) . ?
S4 C37 1.877(2) . ?
S2 C16 1.752(2) . ?
S2 C7 1.871(2) . ?
S3 C31 1.747(2) . ?
S3 C60 1.864(2) . ?
S1 C1 1.744(3) . ?
S1 C22 1.874(2) . ?
O4 C55 1.369(3) . ?
O4 C58 1.418(3) . ?
O2 C26 1.371(3) . ?
O2 C29 1.422(4) . ?
O1 C11 1.375(3) . ?
O1 C14 1.423(3) . ?
N3 C36 1.403(3) . ?
N3 C37 1.458(3) . ?
N3 C45 1.464(3) . ?
N1 C6 1.397(3) . ?
N1 C15 1.462(3) . ?
N1 C7 1.462(3) . ?
N2 C21 1.401(3) . ?
N2 C30 1.459(3) . ?
N2 C22 1.467(3) . ?
N4 C51 1.401(3) . ?
N4 C60 1.461(3) . ?
N4 C59 1.464(3) . ?
O3 C41 1.380(3) . ?
O3 C44 1.427(4) . ?
C37 C38 1.534(3) . ?
C37 C60 1.573(3) . ?
C60 C52 1.532(3) . ?
C6 C5 1.400(3) . ?
C6 C1 1.401(3) . ?
C52 C57 1.383(3) . ?
C52 C53 1.394(3) . ?
C21 C20 1.395(3) . ?
C21 C16 1.399(3) . ?
C55 C56 1.374(3) . ?
C55 C54 1.385(3) . ?
C51 C50 1.393(3) . ?
C51 C46 1.401(3) . ?
C7 C8 1.532(3) . ?
C7 C22 1.569(3) . ?
C38 C43 1.382(3) . ?
C38 C39 1.393(3) . ?
C8 C9 1.385(3) . ?
C8 C13 1.395(3) . ?
C23 C28 1.381(3) . ?
C23 C24 1.397(3) . ?
C23 C22 1.532(3) . ?
C57 C56 1.389(3) . ?
C36 C35 1.395(3) . ?
C36 C31 1.398(3) . ?
C53 C54 1.377(3) . ?
C13 C12 1.375(3) . ?
C39 C40 1.384(3) . ?
C46 C47 1.389(3) . ?
C28 C27 1.391(3) . ?
C16 C17 1.387(3) . ?
C1 C2 1.384(3) . ?
C11 C10 1.374(3) . ?
C11 C12 1.382(3) . ?
C26 C25 1.378(4) . ?
C26 C27 1.380(3) . ?
C5 C4 1.385(4) . ?
C9 C10 1.387(3) . ?
C20 C19 1.381(3) . ?
C24 C25 1.374(3) . ?
C31 C32 1.386(3) . ?
C42 C41 1.376(4) . ?
C42 C43 1.391(4) . ?
C41 C40 1.376(4) . ?
C35 C34 1.377(4) . ?
C17 C18 1.378(4) . ?
C47 C48 1.385(4) . ?
C50 C49 1.378(4) . ?
C2 C3 1.375(4) . ?
C19 C18 1.375(4) . ?
C49 C48 1.370(4) . ?
C4 C3 1.376(4) . ?
C32 C33 1.373(4) . ?
C34 C33 1.378(4) . ?
